data_7208757
loop_
_publ_author_name
'Zhu, Zhi-Biao'
'Wan, Wang'
'Deng, Zhao-Peng'
'Ge, Zhong-Yi'
'Huo, Li-Hua'
'Zhao, Hui'
'Gao, Shan'

_publ_section_title
;
 Structure modulations in luminescent alkaline earth metal-sulfonate
 complexes constructed from dihydroxyl-1,5-benzenedisulfonic acid:
 Influences of metal cations, coordination modes and pH value
;
_journal_issue 20
_journal_name_full CrystEngComm
_journal_page_first 6675
_journal_paper_doi 10.1039/c2ce25784j
_journal_volume 14
_journal_year 2012
_chemical_formula_moiety 'C6 H6 O9 S2 Sr, 3(H2 O)'
_chemical_formula_sum 'C6 H12 O12 S2 Sr'
_chemical_formula_weight 427.90
_chemical_name_systematic
;
?
;
_space_group_IT_number 15
_symmetry_cell_setting monoclinic
_symmetry_space_group_name_Hall '-C 2yc'
_symmetry_space_group_name_H-M 'C 1 2/c 1'
_atom_sites_solution_hydrogens geom
_atom_sites_solution_primary direct
_atom_sites_solution_secondary difmap
_audit_creation_method SHELXL-97
_cell_angle_alpha 90.00
_cell_angle_beta 93.20(3)
_cell_angle_gamma 90.00
_cell_formula_units_Z 8
_cell_length_a 21.868(4)
_cell_length_b 17.015(3)
_cell_length_c 7.9824(16)
_cell_measurement_reflns_used 9429
_cell_measurement_temperature 295(2)
_cell_measurement_theta_max 27.45
_cell_measurement_theta_min 3.02
_cell_volume 2965.5(10)
_computing_cell_refinement RAPID-AUTO
_computing_data_reduction 'CrystalStructure (Rigaku/MSC and Rigaku Corporation, 2002)'
_computing_molecular_graphics SHELXL-97
_computing_publication_material SHELXL-97
_computing_structure_refinement 'SHELXL-97 (Sheldrick, 1997)'
_computing_structure_solution 'SHELXS-97 (Sheldrick, 1990)'
_diffrn_ambient_temperature 295(2)
_diffrn_detector_area_resol_mean 10.000
_diffrn_measured_fraction_theta_full 0.988
_diffrn_measured_fraction_theta_max 0.988
_diffrn_measurement_device_type 'Rigaku RAXIS-RAPID'
_diffrn_measurement_method \w
_diffrn_radiation_monochromator graphite
_diffrn_radiation_source 'fine-focus sealed tube'
_diffrn_radiation_type MoK\a
_diffrn_radiation_wavelength 0.71073
_diffrn_reflns_av_R_equivalents 0.1107
_diffrn_reflns_av_sigmaI/netI 0.0839
_diffrn_reflns_limit_h_max 28
_diffrn_reflns_limit_h_min -28
_diffrn_reflns_limit_k_max 21
_diffrn_reflns_limit_k_min -21
_diffrn_reflns_limit_l_max 9
_diffrn_reflns_limit_l_min -10
_diffrn_reflns_number 12793
_diffrn_reflns_theta_full 27.48
_diffrn_reflns_theta_max 27.48
_diffrn_reflns_theta_min 3.04
_diffrn_standards_decay_% 0
_diffrn_standards_interval_count 0
_diffrn_standards_interval_time 0
_diffrn_standards_number 0
_exptl_absorpt_coefficient_mu 3.974
_exptl_absorpt_correction_T_max 0.6690
_exptl_absorpt_correction_T_min 0.5515
_exptl_absorpt_correction_type multi-scan
_exptl_absorpt_process_details 'ABSCOR (Higashi, 1995)'
_exptl_crystal_colour colorless
_exptl_crystal_density_diffrn 1.917
_exptl_crystal_density_method 'not measured'
_exptl_crystal_description prism
_exptl_crystal_F_000 1712
_exptl_crystal_size_max 0.17
_exptl_crystal_size_mid 0.13
_exptl_crystal_size_min 0.11
_refine_diff_density_max 1.551
_refine_diff_density_min -1.175
_refine_diff_density_rms 0.150
_refine_ls_extinction_method none
_refine_ls_goodness_of_fit_ref 1.006
_refine_ls_hydrogen_treatment constr
_refine_ls_matrix_type full
_refine_ls_number_parameters 191
_refine_ls_number_reflns 3387
_refine_ls_number_restraints 0
_refine_ls_restrained_S_all 1.006
_refine_ls_R_factor_all 0.0744
_refine_ls_R_factor_gt 0.0595
_refine_ls_shift/su_max 0.000
_refine_ls_shift/su_mean 0.000
_refine_ls_structure_factor_coef Fsqd
_refine_ls_weighting_details 'calc w=1/[\s^2^(Fo^2^)+(0.0820P)^2^+0.0000P] where P=(Fo^2^+2Fc^2^)/3'
_refine_ls_weighting_scheme calc
_refine_ls_wR_factor_gt 0.1339
_refine_ls_wR_factor_ref 0.1457
_reflns_number_gt 2446
_reflns_number_total 3387
_reflns_threshold_expression >2sigma(I)
_cod_data_source_file c2ce25784j.txt
_cod_data_source_block 4
_cod_original_cell_volume 2965.4(10)
_cod_original_sg_symbol_Hall '-C 2yc '
_cod_original_sg_symbol_H-M 'C 2/c '
_cod_database_code 7208757

loop_
_symmetry_equiv_pos_as_xyz
'x, y, z'
'-x, y, -z+1/2'
'x+1/2, y+1/2, z'
'-x+1/2, y+1/2, -z+1/2'
'-x, -y, -z'
'x, -y, z-1/2'
'-x+1/2, -y+1/2, -z'
'x+1/2, -y+1/2, z-1/2'

loop_
_atom_site_label
_atom_site_type_symbol
_atom_site_fract_x
_atom_site_fract_y
_atom_site_fract_z
_atom_site_U_iso_or_equiv
_atom_site_adp_type
_atom_site_occupancy
_atom_site_symmetry_multiplicity
_atom_site_calc_flag
_atom_site_refinement_flags
Sr1 Sr 0.223313(19) 0.73400(2) 0.26450(5) 0.02415(19) Uani 1 1 d .
S1 S 0.19928(5) 0.58763(6) 0.59421(14) 0.0255(3) Uani 1 1 d .
S2 S 0.35676(5) 0.34434(6) 0.50289(13) 0.0219(3) Uani 1 1 d .
O1 O 0.17294(17) 0.6273(2) 0.4426(4) 0.0342(8) Uani 1 1 d .
O1W O 0.15790(18) 0.6412(2) 0.0588(4) 0.0376(8) Uani 1 1 d .
H1W1 H 0.1585 0.5949 0.0872 0.056 Uiso 1 1 d R
H1W2 H 0.1719 0.6444 -0.0341 0.056 Uiso 1 1 d R
O2 O 0.16220(17) 0.52035(19) 0.6412(5) 0.0373(8) Uani 1 1 d .
O2W O 0.5000 0.3259(5) 0.2500 0.101(3) Uani 1 2 d S
H2W H 0.4791 0.3543 0.3069 0.151 Uiso 1 1 d R
O3 O 0.20763(17) 0.64355(19) 0.7340(4) 0.0312(7) Uani 1 1 d .
O3W O 0.5000 0.4185(3) 0.7500 0.0305(10) Uani 1 2 d S
H3W H 0.4727 0.3903 0.7091 0.046 Uiso 1 1 d R
O4 O 0.30080(16) 0.30523(18) 0.5544(4) 0.0308(7) Uani 1 1 d .
O4W O 0.4272(4) 0.2344(4) 0.9461(19) 0.143(5) Uani 1 1 d .
H4W1 H 0.3943 0.2498 0.9786 0.215 Uiso 1 1 d R
H4W2 H 0.4314 0.2534 0.8530 0.215 Uiso 1 1 d R
O5 O 0.40952(17) 0.32682(18) 0.6156(5) 0.0333(7) Uani 1 1 d .
O5W O 0.0454(4) 0.5810(6) 0.5835(15) 0.132(3) Uani 1 1 d .
H5W1 H 0.0788 0.5597 0.6012 0.198 Uiso 1 1 d R
H5W2 H 0.0511 0.6283 0.5725 0.198 Uiso 1 1 d R
O6 O 0.36837(16) 0.32330(18) 0.3302(4) 0.0298(7) Uani 1 1 d .
O7 O 0.30230(16) 0.68420(17) 0.4824(4) 0.0261(7) Uani 1 1 d .
H7O H 0.2651 0.6899 0.4689 0.039 Uiso 1 1 calc R
O8 O 0.44011(15) 0.47113(19) 0.4120(4) 0.0303(7) Uani 1 1 d .
H8O H 0.4583 0.5053 0.3619 0.045 Uiso 1 1 calc R
C1 C 0.2717(2) 0.5529(2) 0.5460(6) 0.0251(9) Uani 1 1 d .
C2 C 0.2853(2) 0.4733(2) 0.5548(5) 0.0256(9) Uani 1 1 d .
H2 H 0.2565 0.4380 0.5919 0.031 Uiso 1 1 calc R
C3 C 0.3421(2) 0.4460(2) 0.5079(6) 0.0251(9) Uani 1 1 d .
C4 C 0.3856(2) 0.4995(2) 0.4566(6) 0.0237(9) Uani 1 1 d .
C5 C 0.3721(2) 0.5792(2) 0.4538(6) 0.0248(9) Uani 1 1 d .
H5 H 0.4022 0.6144 0.4236 0.030 Uiso 1 1 calc R
C6 C 0.3153(2) 0.6086(2) 0.4944(5) 0.0227(9) Uani 1 1 d .

loop_
_atom_site_aniso_label
_atom_site_aniso_U_11
_atom_site_aniso_U_22
_atom_site_aniso_U_33
_atom_site_aniso_U_23
_atom_site_aniso_U_13
_atom_site_aniso_U_12
Sr1 0.0308(3) 0.0187(3) 0.0229(3) 0.00029(14) 0.00152(17) 0.00345(15)
S1 0.0288(6) 0.0182(5) 0.0299(6) 0.0001(4) 0.0052(4) 0.0011(4)
S2 0.0255(6) 0.0154(5) 0.0247(5) -0.0008(4) 0.0014(4) -0.0009(4)
O1 0.0339(19) 0.0334(17) 0.0350(17) 0.0067(15) -0.0020(14) 0.0068(15)
O1W 0.049(2) 0.0265(16) 0.0378(18) -0.0021(15) 0.0074(16) 0.0001(15)
O2 0.036(2) 0.0221(15) 0.055(2) 0.0014(16) 0.0148(16) -0.0010(14)
O2W 0.076(6) 0.078(5) 0.156(9) 0.000 0.064(6) 0.000
O3 0.038(2) 0.0268(15) 0.0291(15) -0.0022(14) 0.0061(13) 0.0011(14)
O3W 0.028(2) 0.030(2) 0.034(2) 0.000 -0.0029(19) 0.000
O4 0.0353(19) 0.0198(14) 0.0376(17) -0.0007(13) 0.0044(14) -0.0047(13)
O4W 0.069(5) 0.085(5) 0.276(14) 0.067(7) 0.014(6) -0.002(4)
O5 0.0326(19) 0.0253(15) 0.0407(18) -0.0005(14) -0.0112(14) 0.0035(13)
O5W 0.087(6) 0.107(6) 0.199(11) -0.034(6) -0.012(6) 0.000(5)
O6 0.037(2) 0.0248(15) 0.0282(16) -0.0027(13) 0.0065(13) -0.0021(13)
O7 0.0386(19) 0.0172(13) 0.0230(14) 0.0042(12) 0.0047(12) 0.0069(12)
O8 0.0259(17) 0.0226(14) 0.0428(19) 0.0063(14) 0.0044(14) 0.0005(13)
C1 0.028(2) 0.0156(18) 0.032(2) -0.0004(17) 0.0037(18) 0.0014(16)
C2 0.030(2) 0.0190(18) 0.028(2) -0.0033(18) 0.0044(17) 0.0005(17)
C3 0.029(2) 0.0167(18) 0.030(2) 0.0000(17) 0.0024(17) -0.0028(16)
C4 0.026(2) 0.0208(19) 0.024(2) 0.0038(17) 0.0025(16) 0.0017(16)
C5 0.030(2) 0.0175(18) 0.027(2) 0.0001(17) 0.0021(17) -0.0026(16)
C6 0.030(2) 0.0161(18) 0.0217(19) -0.0006(16) 0.0013(16) -0.0013(16)

loop_
_atom_type_symbol
_atom_type_description
_atom_type_scat_dispersion_real
_atom_type_scat_dispersion_imag
_atom_type_scat_source
C C 0.0033 0.0016 'International Tables Vol C Tables 4.2.6.8 and 6.1.1.4'
H H 0.0000 0.0000 'International Tables Vol C Tables 4.2.6.8 and 6.1.1.4'
O O 0.0106 0.0060 'International Tables Vol C Tables 4.2.6.8 and 6.1.1.4'
S S 0.1246 0.1234 'International Tables Vol C Tables 4.2.6.8 and 6.1.1.4'
Sr Sr -1.5307 3.2498 'International Tables Vol C Tables 4.2.6.8 and 6.1.1.4'

loop_
_geom_angle_atom_site_label_1
_geom_angle_atom_site_label_2
_geom_angle_atom_site_label_3
_geom_angle
_geom_angle_site_symmetry_1
_geom_angle_site_symmetry_3
O7 Sr1 O4 84.88(11) . 6_565
O7 Sr1 O7 78.99(11) . 7_566
O4 Sr1 O7 148.63(11) 6_565 7_566
O7 Sr1 O3 83.68(11) . 7_566
O4 Sr1 O3 78.63(10) 6_565 7_566
O7 Sr1 O3 73.03(10) 7_566 7_566
O7 Sr1 O1 71.49(11) . .
O4 Sr1 O1 119.89(10) 6_565 .
O7 Sr1 O1 80.10(10) 7_566 .
O3 Sr1 O1 146.38(11) 7_566 .
O7 Sr1 O6 152.13(10) . 4
O4 Sr1 O6 119.66(10) 6_565 4
O7 Sr1 O6 73.14(11) 7_566 4
O3 Sr1 O6 88.34(11) 7_566 4
O1 Sr1 O6 103.01(11) . 4
O7 Sr1 O1W 123.58(10) . .
O4 Sr1 O1W 77.91(11) 6_565 .
O7 Sr1 O1W 133.31(12) 7_566 .
O3 Sr1 O1W 141.68(11) 7_566 .
O1 Sr1 O1W 71.94(11) . .
O6 Sr1 O1W 77.63(11) 4 .
O7 Sr1 O4 147.63(10) . 4
O4 Sr1 O4 67.53(12) 6_565 4
O7 Sr1 O4 116.13(9) 7_566 4
O3 Sr1 O4 74.84(11) 7_566 4
O1 Sr1 O4 136.67(11) . 4
O6 Sr1 O4 52.23(10) 4 4
O1W Sr1 O4 68.34(10) . 4
O7 Sr1 S2 163.80(7) . 4
O4 Sr1 S2 94.16(8) 6_565 4
O7 Sr1 S2 94.05(7) 7_566 4
O3 Sr1 S2 80.29(9) 7_566 4
O1 Sr1 S2 122.09(8) . 4
O6 Sr1 S2 25.59(7) 4 4
O1W Sr1 S2 71.70(8) . 4
O4 Sr1 S2 26.65(7) 4 4
O7 Sr1 C6 19.46(10) . .
O4 Sr1 C6 78.17(10) 6_565 .
O7 Sr1 C6 93.69(10) 7_566 .
O3 Sr1 C6 100.15(11) 7_566 .
O1 Sr1 C6 61.34(11) . .
O6 Sr1 C6 161.68(10) 4 .
O1W Sr1 C6 104.14(11) . .
O4 Sr1 C6 145.68(10) 4 .
S2 Sr1 C6 172.02(7) 4 .
O7 Sr1 S1 77.13(7) . 7_566
O4 Sr1 S1 96.22(8) 6_565 7_566
O7 Sr1 S1 54.12(8) 7_566 7_566
O3 Sr1 S1 19.37(7) 7_566 7_566
O1 Sr1 S1 128.45(8) . 7_566
O6 Sr1 S1 86.57(8) 4 7_566
O1W Sr1 S1 157.16(8) . 7_566
O4 Sr1 S1 88.96(7) 4 7_566
S2 Sr1 S1 86.92(3) 4 7_566
C6 Sr1 S1 96.05(8) . 7_566
O7 Sr1 Sr1 39.62(7) . 7_566
O4 Sr1 Sr1 119.80(9) 6_565 7_566
O7 Sr1 Sr1 39.37(8) 7_566 7_566
O3 Sr1 Sr1 74.88(8) 7_566 7_566
O1 Sr1 Sr1 71.53(8) . 7_566
O6 Sr1 Sr1 112.52(7) 4 7_566
O1W Sr1 Sr1 143.42(8) . 7_566
O4 Sr1 Sr1 146.31(7) 4 7_566
S2 Sr1 Sr1 131.80(3) 4 7_566
C6 Sr1 Sr1 55.42(7) . 7_566
S1 Sr1 Sr1 58.35(2) 7_566 7_566
O2 S1 O3 111.0(2) . .
O2 S1 O1 111.8(2) . .
O3 S1 O1 110.7(2) . .
O2 S1 C1 108.22(19) . .
O3 S1 C1 108.0(2) . .
O1 S1 C1 106.9(2) . .
O2 S1 Sr1 146.19(17) . 7_566
O1 S1 Sr1 91.52(15) . 7_566
C1 S1 Sr1 86.47(14) . 7_566
O5 S2 O6 111.1(2) . .
O5 S2 O4 112.2(2) . .
O6 S2 O4 110.14(19) . .
O5 S2 C3 109.1(2) . .
O6 S2 C3 107.7(2) . .
O4 S2 C3 106.4(2) . .
O5 S2 Sr1 131.51(14) . 4_545
O6 S2 Sr1 50.14(14) . 4_545
O4 S2 Sr1 60.03(13) . 4_545
C3 S2 Sr1 119.13(17) . 4_545
S1 O1 Sr1 127.8(2) . .
Sr1 O1W H1W1 113.8 . .
Sr1 O1W H1W2 107.8 . .
H1W1 O1W H1W2 108.3 . .
S1 O3 Sr1 125.16(18) . 7_566
S2 O4 Sr1 154.1(2) . 6_566
S2 O4 Sr1 93.32(15) . 4_545
Sr1 O4 Sr1 112.47(12) 6_566 4_545
H4W1 O4W H4W2 107.8 . .
H5W1 O5W H5W2 108.2 . .
S2 O6 Sr1 104.27(17) . 4_545
C6 O7 Sr1 120.9(3) . .
C6 O7 Sr1 122.1(3) . 7_566
Sr1 O7 Sr1 101.01(11) . 7_566
C6 O7 H7O 109.5 . .
Sr1 O7 H7O 77.2 7_566 .
C4 O8 H8O 109.5 . .
C2 C1 C6 121.4(4) . .
C2 C1 S1 120.8(3) . .
C6 C1 S1 117.8(3) . .
C1 C2 C3 120.1(4) . .
C1 C2 H2 119.9 . .
C3 C2 H2 119.9 . .
C4 C3 C2 119.5(4) . .
C4 C3 S2 120.5(3) . .
C2 C3 S2 119.9(3) . .
O8 C4 C5 122.3(4) . .
O8 C4 C3 118.0(4) . .
C5 C4 C3 119.8(4) . .
C4 C5 C6 122.5(4) . .
C4 C5 H5 118.7 . .
C6 C5 H5 118.7 . .
O7 C6 C5 121.6(4) . .
O7 C6 C1 121.8(4) . .
C5 C6 C1 116.6(4) . .
C5 C6 Sr1 127.4(3) . .
C1 C6 Sr1 100.9(3) . .

loop_
_geom_bond_atom_site_label_1
_geom_bond_atom_site_label_2
_geom_bond_distance
_geom_bond_site_symmetry_2
Sr1 O7 2.528(3) .
Sr1 O4 2.539(3) 6_565
Sr1 O7 2.541(3) 7_566
Sr1 O3 2.573(3) 7_566
Sr1 O1 2.590(4) .
Sr1 O6 2.595(3) 4
Sr1 O1W 2.640(4) .
Sr1 O4 2.842(3) 4
Sr1 S2 3.2755(13) 4
Sr1 C6 3.399(5) .
S1 O2 1.464(4) .
S1 O3 1.470(4) .
S1 O1 1.474(4) .
S1 C1 1.753(5) .
S2 O5 1.454(4) .
S2 O6 1.460(3) .
S2 O4 1.472(4) .
S2 C3 1.760(4) .
S2 Sr1 3.2755(13) 4_545
O1W H1W1 0.8200 .
O1W H1W2 0.8200 .
O2W H2W 0.8200 .
O3 Sr1 2.573(3) 7_566
O3W H3W 0.8200 .
O4 Sr1 2.539(3) 6_566
O4 Sr1 2.842(3) 4_545
O4W H4W1 0.8201 .
O4W H4W2 0.8199 .
O5W H5W1 0.8201 .
O5W H5W2 0.8200 .
O6 Sr1 2.595(3) 4_545
O7 C6 1.319(5) .
O7 Sr1 2.541(3) 7_566
O7 H7O 0.8200 .
O8 C4 1.353(6) .
O8 H8O 0.8200 .
C1 C2 1.388(6) .
C1 C6 1.421(6) .
C2 C3 1.397(6) .
C2 H2 0.9300 .
C3 C4 1.394(6) .
C4 C5 1.387(6) .
C5 C6 1.395(7) .
C5 H5 0.9300 .

loop_
_geom_hbond_atom_site_label_D
_geom_hbond_atom_site_label_H
_geom_hbond_atom_site_label_A
_geom_hbond_distance_DH
_geom_hbond_distance_HA
_geom_hbond_distance_DA
_geom_hbond_angle_DHA
_geom_hbond_site_symmetry_A
O1W H1W1 O2 0.82 2.01 2.827(5) 176.0 6_565
O1W H1W2 O3 0.82 2.05 2.868(5) 175.7 1_554
O2W H2W O8 0.82 2.34 3.112(8) 157.8 .
O2W H2W O6 0.82 2.49 2.984(3) 119.4 .
O3W H3W O5 0.82 1.88 2.695(4) 179.4 .
O4W H4W1 O7 0.82 2.31 3.089(10) 160.1 6_566
O4W H4W2 O5 0.82 2.30 3.077(13) 158.8 .
O5W H5W1 O2 0.82 1.95 2.769(10) 173.8 .
O5W H5W2 O4W 0.82 1.88 2.692(13) 174.0 4_556
O7 H7O O1 0.82 2.28 2.990(5) 145.3 .
O7 H7O O3 0.82 2.64 3.043(4) 111.8 .
O8 H8O O3W 0.82 1.84 2.665(5) 179.3 5_666

loop_
_geom_torsion_atom_site_label_1
_geom_torsion_atom_site_label_2
_geom_torsion_atom_site_label_3
_geom_torsion_atom_site_label_4
_geom_torsion
_geom_torsion_site_symmetry_1
_geom_torsion_site_symmetry_4
O2 S1 O1 Sr1 -168.9(2) . .
O3 S1 O1 Sr1 66.7(3) . .
C1 S1 O1 Sr1 -50.7(3) . .
Sr1 S1 O1 Sr1 36.1(2) 7_566 .
O7 Sr1 O1 S1 6.7(2) . .
O4 Sr1 O1 S1 79.2(3) 6_565 .
O7 Sr1 O1 S1 -74.9(3) 7_566 .
O3 Sr1 O1 S1 -37.8(4) 7_566 .
O6 Sr1 O1 S1 -144.8(2) 4 .
O1W Sr1 O1 S1 143.0(3) . .
O4 Sr1 O1 S1 167.31(19) 4 .
S2 Sr1 O1 S1 -163.45(19) 4 .
C6 Sr1 O1 S1 24.9(2) . .
S1 Sr1 O1 S1 -48.8(3) 7_566 .
Sr1 Sr1 O1 S1 -35.1(2) 7_566 .
O2 S1 O3 Sr1 173.9(2) . 7_566
O1 S1 O3 Sr1 -61.3(3) . 7_566
C1 S1 O3 Sr1 55.4(3) . 7_566
O5 S2 O4 Sr1 48.7(5) . 6_566
O6 S2 O4 Sr1 173.1(4) . 6_566
C3 S2 O4 Sr1 -70.5(5) . 6_566
Sr1 S2 O4 Sr1 175.0(5) 4_545 6_566
O5 S2 O4 Sr1 -126.22(17) . 4_545
O6 S2 O4 Sr1 -1.9(2) . 4_545
C3 S2 O4 Sr1 114.57(18) . 4_545
O5 S2 O6 Sr1 127.09(18) . 4_545
O4 S2 O6 Sr1 2.1(2) . 4_545
C3 S2 O6 Sr1 -113.53(19) . 4_545
O4 Sr1 O7 C6 -68.7(3) 6_565 .
O7 Sr1 O7 C6 138.4(3) 7_566 .
O3 Sr1 O7 C6 -147.7(3) 7_566 .
O1 Sr1 O7 C6 55.2(3) . .
O6 Sr1 O7 C6 138.0(3) 4 .
O1W Sr1 O7 C6 3.2(3) . .
O4 Sr1 O7 C6 -99.5(3) 4 .
S2 Sr1 O7 C6 -155.9(3) 4 .
S1 Sr1 O7 C6 -166.2(3) 7_566 .
Sr1 Sr1 O7 C6 138.4(3) 7_566 .
O4 Sr1 O7 Sr1 152.97(12) 6_565 7_566
O7 Sr1 O7 Sr1 0.0 7_566 7_566
O3 Sr1 O7 Sr1 73.88(11) 7_566 7_566
O1 Sr1 O7 Sr1 -83.14(12) . 7_566
O6 Sr1 O7 Sr1 -0.3(3) 4 7_566
O1W Sr1 O7 Sr1 -135.21(12) . 7_566
O4 Sr1 O7 Sr1 122.09(15) 4 7_566
S2 Sr1 O7 Sr1 65.7(3) 4 7_566
C6 Sr1 O7 Sr1 -138.4(3) . 7_566
S1 Sr1 O7 Sr1 55.38(8) 7_566 7_566
O2 S1 C1 C2 0.5(5) . .
O3 S1 C1 C2 120.8(4) . .
O1 S1 C1 C2 -120.1(4) . .
Sr1 S1 C1 C2 149.4(4) 7_566 .
O2 S1 C1 C6 179.1(4) . .
O3 S1 C1 C6 -60.6(4) . .
O1 S1 C1 C6 58.6(4) . .
Sr1 S1 C1 C6 -32.0(4) 7_566 .
C6 C1 C2 C3 -1.8(7) . .
S1 C1 C2 C3 176.8(4) . .
C1 C2 C3 C4 1.6(7) . .
C1 C2 C3 S2 -174.8(4) . .
O5 S2 C3 C4 62.2(4) . .
O6 S2 C3 C4 -58.5(4) . .
O4 S2 C3 C4 -176.6(4) . .
Sr1 S2 C3 C4 -112.2(4) 4_545 .
O5 S2 C3 C2 -121.4(4) . .
O6 S2 C3 C2 117.9(4) . .
O4 S2 C3 C2 -0.2(5) . .
Sr1 S2 C3 C2 64.3(4) 4_545 .
C2 C3 C4 O8 -180.0(4) . .
S2 C3 C4 O8 -3.5(6) . .
C2 C3 C4 C5 0.5(7) . .
S2 C3 C4 C5 176.9(4) . .
O8 C4 C5 C6 177.9(4) . .
C3 C4 C5 C6 -2.6(7) . .
Sr1 O7 C6 C5 112.1(4) . .
Sr1 O7 C6 C5 -118.3(4) 7_566 .
Sr1 O7 C6 C1 -66.6(5) . .
Sr1 O7 C6 C1 63.1(5) 7_566 .
Sr1 O7 C6 Sr1 129.6(4) 7_566 .
C4 C5 C6 O7 -176.3(4) . .
C4 C5 C6 C1 2.4(7) . .
C4 C5 C6 Sr1 -128.2(4) . .
C2 C1 C6 O7 178.5(4) . .
S1 C1 C6 O7 -0.1(6) . .
C2 C1 C6 C5 -0.2(7) . .
S1 C1 C6 C5 -178.8(3) . .
C2 C1 C6 Sr1 141.9(4) . .
S1 C1 C6 Sr1 -36.7(4) . .
O4 Sr1 C6 O7 108.6(3) 6_565 .
O7 Sr1 C6 O7 -40.8(3) 7_566 .
O3 Sr1 C6 O7 32.6(3) 7_566 .
O1 Sr1 C6 O7 -117.4(3) . .
O6 Sr1 C6 O7 -83.9(5) 4 .
O1W Sr1 C6 O7 -177.3(3) . .
O4 Sr1 C6 O7 110.5(3) 4 .
S1 Sr1 C6 O7 13.5(3) 7_566 .
Sr1 Sr1 C6 O7 -31.0(3) 7_566 .
O7 Sr1 C6 C5 -96.4(5) . .
O4 Sr1 C6 C5 12.2(4) 6_565 .
O7 Sr1 C6 C5 -137.2(4) 7_566 .
O3 Sr1 C6 C5 -63.7(4) 7_566 .
O1 Sr1 C6 C5 146.2(4) . .
O6 Sr1 C6 C5 179.7(3) 4 .
O1W Sr1 C6 C5 86.4(4) . .
O4 Sr1 C6 C5 14.2(5) 4 .
S1 Sr1 C6 C5 -82.9(4) 7_566 .
Sr1 Sr1 C6 C5 -127.3(4) 7_566 .
O7 Sr1 C6 C1 127.4(4) . .
O4 Sr1 C6 C1 -124.0(3) 6_565 .
O7 Sr1 C6 C1 86.6(3) 7_566 .
O3 Sr1 C6 C1 160.0(3) 7_566 .
O1 Sr1 C6 C1 10.0(3) . .
O6 Sr1 C6 C1 43.5(5) 4 .
O1W Sr1 C6 C1 -49.9(3) . .
O4 Sr1 C6 C1 -122.1(3) 4 .
S1 Sr1 C6 C1 140.9(3) 7_566 .
Sr1 Sr1 C6 C1 96.4(3) 7_566 .
